data_2225311
loop_
_publ_author_name
'Hussain, Nisar'
Habib-ur-Rehman
'Parvez, Masood'

_publ_section_title
;
 24-Methyllanosta-7,25-dien-3-one
;
_journal_coeditor_code LH2983
_journal_issue 3
_journal_name_full 'Acta Crystallographica Section E'
_journal_page_first o626
_journal_paper_doi 10.1107/S1600536810005118
_journal_volume 66
_journal_year 2010
_chemical_formula_iupac 'C31 H50 O'
_chemical_formula_moiety 'C31 H50 O'
_chemical_formula_sum 'C31 H50 O'
_chemical_formula_weight 438.71
_chemical_name_common
;
24-Methyllanosta-7,25-dien-3-one
;
_chemical_name_systematic
;
17-(5,6-Dimethylhept-6-en-2-yl)-4,4,10,13,14-pentamethyl-
1,5,6,10,11,12,13,15,16,17-decahydro-2<i>H</i>-cyclopenta[\a]phenanthren-
3(4<i>H</i>,9<i>H</i>,14<i>H</i>)-one
;
_space_group_IT_number 19
_symmetry_cell_setting orthorhombic
_symmetry_space_group_name_Hall 'P 2ac 2ab'
_symmetry_space_group_name_H-M 'P 21 21 21'
_atom_sites_solution_hydrogens geom
_atom_sites_solution_primary direct
_atom_sites_solution_secondary difmap
_cell_angle_alpha 90.00
_cell_angle_beta 90.00
_cell_angle_gamma 90.00
_cell_formula_units_Z 4
_cell_length_a 6.72070(10)
_cell_length_b 19.4804(5)
_cell_length_c 20.5035(5)
_cell_measurement_reflns_used 3435
_cell_measurement_temperature 173(2)
_cell_measurement_theta_max 27.5
_cell_measurement_theta_min 1.0
_cell_volume 2684.36(10)
_computing_cell_refinement 'HKL DENZO (Otwinowski & Minor, 1997)'
_computing_data_collection 'COLLECT (Nonius, 1998)'
_computing_data_reduction 'SCALEPACK (Otwinowski & Minor, 1997)'
_computing_molecular_graphics 'ORTEP-3 for Windows (Farrugia, 1997)'
_computing_publication_material 'SHELXL97 (Sheldrick, 2008)'
_computing_structure_refinement 'SHELXL97 (Sheldrick, 2008)'
_computing_structure_solution 'SHELXS97 (Sheldrick, 2008)'
_diffrn_ambient_temperature 173(2)
_diffrn_measured_fraction_theta_full 0.994
_diffrn_measured_fraction_theta_max 0.994
_diffrn_measurement_device_type 'Nonius APEXII CCD'
_diffrn_measurement_method '\f and \w scans'
_diffrn_radiation_monochromator graphite
_diffrn_radiation_source 'fine-focus sealed tube'
_diffrn_radiation_type MoK\a
_diffrn_radiation_wavelength 0.71073
_diffrn_reflns_av_R_equivalents 0.036
_diffrn_reflns_av_sigmaI/netI 0.037
_diffrn_reflns_limit_h_max 8
_diffrn_reflns_limit_h_min -8
_diffrn_reflns_limit_k_max 25
_diffrn_reflns_limit_k_min -25
_diffrn_reflns_limit_l_max 26
_diffrn_reflns_limit_l_min -26
_diffrn_reflns_number 6101
_diffrn_reflns_theta_full 27.48
_diffrn_reflns_theta_max 27.5
_diffrn_reflns_theta_min 2.3
_diffrn_standards_number 0
_exptl_absorpt_coefficient_mu 0.063
_exptl_absorpt_correction_T_max 0.997
_exptl_absorpt_correction_T_min 0.981
_exptl_absorpt_correction_type multi-scan
_exptl_absorpt_process_details '(SORTAV; Blessing, 1997)'
_exptl_crystal_colour colourless
_exptl_crystal_density_diffrn 1.086
_exptl_crystal_density_method 'not measured'
_exptl_crystal_description needle
_exptl_crystal_F_000 976
_exptl_crystal_size_max 0.30
_exptl_crystal_size_mid 0.05
_exptl_crystal_size_min 0.04
_refine_diff_density_max 0.208
_refine_diff_density_min -0.195
_refine_ls_extinction_method none
_refine_ls_goodness_of_fit_ref 1.15
_refine_ls_hydrogen_treatment constr
_refine_ls_matrix_type full
_refine_ls_number_parameters 297
_refine_ls_number_reflns 3485
_refine_ls_number_restraints 0
_refine_ls_restrained_S_all 1.15
_refine_ls_R_factor_all 0.073
_refine_ls_R_factor_gt 0.055
_refine_ls_shift/su_max 0.000
_refine_ls_shift/su_mean 0.000
_refine_ls_structure_factor_coef Fsqd
_refine_ls_weighting_details 'calc w=1/[\s^2^(Fo^2^)+(0.0302P)^2^+1.38P] where P=(Fo^2^+2Fc^2^)/3'
_refine_ls_weighting_scheme calc
_refine_ls_wR_factor_gt 0.110
_refine_ls_wR_factor_ref 0.122
_reflns_number_gt 2918
_reflns_number_total 3485
_reflns_threshold_expression I>2\s(I)
_cod_data_source_file lh2983.cif
_cod_data_source_block I
_cod_database_code 2225311
_cod_database_fobs_code 2225311

loop_
_symmetry_equiv_pos_as_xyz
'x, y, z'
'-x+1/2, -y, z+1/2'
'x+1/2, -y+1/2, -z'
'-x, y+1/2, -z+1/2'

loop_
_atom_site_type_symbol
_atom_site_label
_atom_site_fract_x
_atom_site_fract_y
_atom_site_fract_z
_atom_site_U_iso_or_equiv
_atom_site_adp_type
_atom_site_calc_flag
_atom_site_refinement_flags
_atom_site_occupancy
_atom_site_disorder_assembly
_atom_site_disorder_group
O O1 0.8042(3) 0.08030(13) 0.84879(12) 0.0529(6) Uani d . 1 . .
C C1 0.5810(5) 0.11757(16) 0.70242(16) 0.0381(7) Uani d . 1 . .
H H1A 0.5754 0.0994 0.6574 0.046 Uiso calc R 1 . .
H H1B 0.6867 0.1529 0.7039 0.046 Uiso calc R 1 . .
C C2 0.6360(5) 0.05905(15) 0.74898(15) 0.0409(7) Uani d . 1 . .
H H2A 0.5329 0.0228 0.7472 0.049 Uiso calc R 1 . .
H H2B 0.7646 0.0386 0.7357 0.049 Uiso calc R 1 . .
C C3 0.6518(5) 0.08664(15) 0.81701(16) 0.0371(7) Uani d . 1 . .
C C4 0.4696(4) 0.12362(15) 0.84386(14) 0.0329(6) Uani d . 1 . .
C C5 0.3849(4) 0.17454(14) 0.79152(13) 0.0282(6) Uani d . 1 . .
H H5 0.4778 0.2146 0.7924 0.034 Uiso calc R 1 . .
C C6 0.1812(5) 0.20449(15) 0.81055(14) 0.0351(7) Uani d . 1 . .
H H6A 0.0845 0.1665 0.8159 0.042 Uiso calc R 1 . .
H H6B 0.1932 0.2284 0.8530 0.042 Uiso calc R 1 . .
C C7 0.1042(4) 0.25387(14) 0.76047(13) 0.0308(6) Uani d . 1 . .
H H7 -0.0055 0.2821 0.7720 0.037 Uiso calc R 1 . .
C C8 0.1798(4) 0.26067(13) 0.70088(13) 0.0251(6) Uani d . 1 . .
C C9 0.3595(4) 0.21892(13) 0.67906(12) 0.0264(6) Uani d . 1 . .
H H9 0.4789 0.2473 0.6900 0.032 Uiso calc R 1 . .
C C10 0.3811(4) 0.15119(14) 0.71894(13) 0.0292(6) Uani d . 1 . .
C C11 0.3635(5) 0.20920(14) 0.60485(13) 0.0334(7) Uani d . 1 . .
H H11A 0.2515 0.1790 0.5921 0.040 Uiso calc R 1 . .
H H11B 0.4886 0.1857 0.5927 0.040 Uiso calc R 1 . .
C C12 0.3484(5) 0.27749(14) 0.56601(13) 0.0322(6) Uani d . 1 . .
H H12A 0.4841 0.2918 0.5530 0.039 Uiso calc R 1 . .
H H12B 0.2717 0.2689 0.5256 0.039 Uiso calc R 1 . .
C C13 0.2496(4) 0.33709(13) 0.60346(12) 0.0246(5) Uani d . 1 . .
C C14 0.0865(4) 0.30780(13) 0.64965(13) 0.0253(5) Uani d . 1 . .
C C15 -0.0160(4) 0.37378(14) 0.67363(13) 0.0291(6) Uani d . 1 . .
H H15A 0.0609 0.3955 0.7093 0.035 Uiso calc R 1 . .
H H15B -0.1525 0.3641 0.6893 0.035 Uiso calc R 1 . .
C C16 -0.0200(4) 0.42041(14) 0.61205(13) 0.0292(6) Uani d . 1 . .
H H16A 0.0215 0.4677 0.6234 0.035 Uiso calc R 1 . .
H H16B -0.1559 0.4222 0.5936 0.035 Uiso calc R 1 . .
C C17 0.1276(4) 0.38854(13) 0.56168(12) 0.0256(6) Uani d . 1 . .
H H17 0.0464 0.3608 0.5305 0.031 Uiso calc R 1 . .
C C18 0.4052(4) 0.37806(14) 0.64288(14) 0.0313(6) Uani d . 1 . .
H H18A 0.3456 0.4210 0.6583 0.038 Uiso calc R 1 . .
H H18B 0.5197 0.3885 0.6150 0.038 Uiso calc R 1 . .
H H18C 0.4491 0.3507 0.6803 0.038 Uiso calc R 1 . .
C C19 0.2087(5) 0.10171(15) 0.70309(16) 0.0376(7) Uani d . 1 . .
H H19A 0.0817 0.1259 0.7078 0.045 Uiso calc R 1 . .
H H19B 0.2124 0.0627 0.7332 0.045 Uiso calc R 1 . .
H H19C 0.2225 0.0851 0.6582 0.045 Uiso calc R 1 . .
C C20 0.2346(4) 0.44415(14) 0.52139(13) 0.0294(6) Uani d . 1 . .
H H20 0.2982 0.4771 0.5525 0.035 Uiso calc R 1 . .
C C21 0.3977(5) 0.41495(16) 0.47722(15) 0.0417(7) Uani d . 1 . .
H H21A 0.4621 0.4525 0.4534 0.050 Uiso calc R 1 . .
H H21B 0.3386 0.3827 0.4461 0.050 Uiso calc R 1 . .
H H21C 0.4968 0.3910 0.5039 0.050 Uiso calc R 1 . .
C C22 0.0797(5) 0.48390(14) 0.48107(14) 0.0339(7) Uani d . 1 . .
H H22A -0.0002 0.4505 0.4558 0.041 Uiso calc R 1 . .
H H22B -0.0116 0.5078 0.5114 0.041 Uiso calc R 1 . .
C C23 0.1663(5) 0.53685(16) 0.43382(15) 0.0412(8) Uani d . 1 . .
H H23A 0.2550 0.5129 0.4027 0.049 Uiso calc R 1 . .
H H23B 0.2488 0.5697 0.4589 0.049 Uiso calc R 1 . .
C C24 0.0101(6) 0.57747(17) 0.39493(15) 0.0454(8) Uani d . 1 . .
H H24 -0.0784 0.5436 0.3725 0.054 Uiso calc R 1 . .
C C25 -0.1188(6) 0.62273(18) 0.43633(17) 0.0471(8) Uani d . 1 . .
C C26 -0.3137(7) 0.6268(3) 0.4248(2) 0.0811(14) Uani d . 1 . .
H H26A -0.3941 0.6572 0.4497 0.097 Uiso calc R 1 . .
H H26B -0.3722 0.5992 0.3917 0.097 Uiso calc R 1 . .
C C27 -0.0217(6) 0.66514(19) 0.48788(17) 0.0543(9) Uani d . 1 . .
H H27A -0.1183 0.6979 0.5056 0.065 Uiso calc R 1 . .
H H27B 0.0908 0.6902 0.4690 0.065 Uiso calc R 1 . .
H H27C 0.0262 0.6352 0.5229 0.065 Uiso calc R 1 . .
C C28 0.1132(7) 0.6206(2) 0.34208(17) 0.0600(11) Uani d . 1 . .
H H28A 0.0124 0.6432 0.3150 0.072 Uiso calc R 1 . .
H H28B 0.1955 0.5907 0.3147 0.072 Uiso calc R 1 . .
H H28C 0.1975 0.6554 0.3628 0.072 Uiso calc R 1 . .
C C29 0.5309(6) 0.16468(18) 0.90441(16) 0.0489(9) Uani d . 1 . .
H H29A 0.4131 0.1864 0.9236 0.059 Uiso calc R 1 . .
H H29B 0.6271 0.2001 0.8919 0.059 Uiso calc R 1 . .
H H29C 0.5916 0.1337 0.9364 0.059 Uiso calc R 1 . .
C C30 0.3232(5) 0.06653(16) 0.86562(17) 0.0420(8) Uani d . 1 . .
H H30A 0.2018 0.0876 0.8830 0.050 Uiso calc R 1 . .
H H30B 0.3857 0.0383 0.8995 0.050 Uiso calc R 1 . .
H H30C 0.2894 0.0376 0.8281 0.050 Uiso calc R 1 . .
C C31 -0.0734(4) 0.26625(14) 0.61295(14) 0.0322(6) Uani d . 1 . .
H H31A -0.1449 0.2965 0.5828 0.039 Uiso calc R 1 . .
H H31B -0.1674 0.2466 0.6444 0.039 Uiso calc R 1 . .
H H31C -0.0096 0.2292 0.5883 0.039 Uiso calc R 1 . .

loop_
_atom_site_aniso_label
_atom_site_aniso_U_11
_atom_site_aniso_U_22
_atom_site_aniso_U_33
_atom_site_aniso_U_12
_atom_site_aniso_U_13
_atom_site_aniso_U_23
O1 0.0341(12) 0.0587(15) 0.0660(16) 0.0023(12) -0.0095(12) 0.0157(13)
C1 0.0374(17) 0.0334(15) 0.0436(18) 0.0087(14) 0.0071(15) 0.0081(14)
C2 0.0351(17) 0.0348(15) 0.0529(19) 0.0089(14) 0.0042(16) 0.0070(14)
C3 0.0296(16) 0.0305(14) 0.0511(17) -0.0051(13) -0.0015(14) 0.0173(14)
C4 0.0299(15) 0.0327(14) 0.0362(15) -0.0002(13) -0.0024(13) 0.0103(12)
C5 0.0249(14) 0.0276(13) 0.0322(14) -0.0035(12) -0.0014(12) 0.0056(11)
C6 0.0352(16) 0.0365(15) 0.0336(15) 0.0044(14) 0.0031(13) 0.0050(12)
C7 0.0273(14) 0.0334(14) 0.0316(14) 0.0039(12) 0.0034(13) 0.0025(11)
C8 0.0216(13) 0.0229(12) 0.0308(13) -0.0022(11) -0.0018(11) -0.0032(10)
C9 0.0243(14) 0.0272(13) 0.0277(12) 0.0012(11) 0.0000(11) 0.0004(11)
C10 0.0265(14) 0.0275(13) 0.0336(14) 0.0013(12) 0.0003(12) 0.0020(11)
C11 0.0396(17) 0.0308(14) 0.0298(13) 0.0101(14) 0.0041(13) -0.0005(11)
C12 0.0348(16) 0.0318(14) 0.0301(14) 0.0062(13) 0.0036(13) 0.0007(12)
C13 0.0238(13) 0.0256(12) 0.0244(12) -0.0015(11) 0.0012(11) -0.0016(10)
C14 0.0213(13) 0.0266(12) 0.0280(13) -0.0010(11) 0.0002(11) 0.0013(10)
C15 0.0225(13) 0.0315(14) 0.0333(14) 0.0060(12) 0.0037(12) 0.0013(12)
C16 0.0236(13) 0.0293(13) 0.0348(14) 0.0027(12) 0.0026(12) 0.0023(11)
C17 0.0242(14) 0.0258(12) 0.0268(12) 0.0012(11) -0.0003(11) 0.0018(10)
C18 0.0254(14) 0.0331(14) 0.0356(15) -0.0031(12) -0.0029(13) -0.0001(13)
C19 0.0395(17) 0.0295(14) 0.0439(17) -0.0045(13) -0.0063(15) -0.0005(13)
C20 0.0293(15) 0.0287(13) 0.0302(13) -0.0028(12) 0.0030(12) 0.0009(11)
C21 0.0418(18) 0.0413(16) 0.0419(16) 0.0059(16) 0.0115(15) 0.0104(14)
C22 0.0376(17) 0.0299(13) 0.0343(15) -0.0003(13) 0.0017(14) 0.0063(12)
C23 0.0446(19) 0.0379(16) 0.0412(17) -0.0010(15) 0.0044(15) 0.0107(14)
C24 0.060(2) 0.0377(16) 0.0381(16) -0.0077(17) -0.0018(17) 0.0070(14)
C25 0.049(2) 0.0470(18) 0.0452(18) 0.0015(17) 0.0032(17) 0.0145(16)
C26 0.054(3) 0.114(4) 0.075(3) 0.006(3) -0.001(2) 0.005(3)
C27 0.062(2) 0.0481(19) 0.053(2) 0.0064(19) 0.004(2) 0.0004(17)
C28 0.080(3) 0.054(2) 0.0456(19) 0.006(2) 0.016(2) 0.0181(17)
C29 0.055(2) 0.0503(19) 0.0419(18) 0.0037(18) -0.0130(17) 0.0045(15)
C30 0.0334(16) 0.0398(17) 0.0527(19) 0.0008(14) 0.0029(15) 0.0161(15)
C31 0.0278(15) 0.0324(14) 0.0365(15) -0.0066(12) -0.0071(13) 0.0033(12)

loop_
_atom_type_symbol
_atom_type_description
_atom_type_scat_dispersion_real
_atom_type_scat_dispersion_imag
_atom_type_scat_source
C C 0.0033 0.0016 'International Tables Vol C Tables 4.2.6.8 and 6.1.1.4'
H H 0.0000 0.0000 'International Tables Vol C Tables 4.2.6.8 and 6.1.1.4'
O O 0.0106 0.0060 'International Tables Vol C Tables 4.2.6.8 and 6.1.1.4'

loop_
_geom_angle_atom_site_label_1
_geom_angle_atom_site_label_2
_geom_angle_atom_site_label_3
_geom_angle_site_symmetry_1
_geom_angle_site_symmetry_3
_geom_angle
_geom_angle_publ_flag
C2 C1 C10 . . 113.1(3) ?
C2 C1 H1A . . 109.0 ?
C10 C1 H1A . . 109.0 ?
C2 C1 H1B . . 109.0 ?
C10 C1 H1B . . 109.0 ?
H1A C1 H1B . . 107.8 ?
C3 C2 C1 . . 109.3(2) ?
C3 C2 H2A . . 109.8 ?
C1 C2 H2A . . 109.8 ?
C3 C2 H2B . . 109.8 ?
C1 C2 H2B . . 109.8 ?
H2A C2 H2B . . 108.3 ?
O1 C3 C2 . . 121.3(3) ?
O1 C3 C4 . . 122.0(3) ?
C2 C3 C4 . . 116.7(3) ?
C3 C4 C29 . . 108.9(3) ?
C3 C4 C30 . . 106.0(2) ?
C29 C4 C30 . . 108.2(3) ?
C3 C4 C5 . . 110.1(2) ?
C29 C4 C5 . . 108.8(2) ?
C30 C4 C5 . . 114.8(2) ?
C6 C5 C10 . . 109.8(2) ?
C6 C5 C4 . . 112.9(2) ?
C10 C5 C4 . . 118.4(2) ?
C6 C5 H5 . . 104.8 ?
C10 C5 H5 . . 104.8 ?
C4 C5 H5 . . 104.8 ?
C7 C6 C5 . . 112.1(2) ?
C7 C6 H6A . . 109.2 ?
C5 C6 H6A . . 109.2 ?
C7 C6 H6B . . 109.2 ?
C5 C6 H6B . . 109.2 ?
H6A C6 H6B . . 107.9 ?
C8 C7 C6 . . 124.2(3) ?
C8 C7 H7 . . 117.9 ?
C6 C7 H7 . . 117.9 ?
C7 C8 C9 . . 121.3(2) ?
C7 C8 C14 . . 122.3(2) ?
C9 C8 C14 . . 116.4(2) ?
C8 C9 C11 . . 111.8(2) ?
C8 C9 C10 . . 111.8(2) ?
C11 C9 C10 . . 114.5(2) ?
C8 C9 H9 . . 106.0 ?
C11 C9 H9 . . 106.0 ?
C10 C9 H9 . . 106.0 ?
C1 C10 C19 . . 110.2(2) ?
C1 C10 C5 . . 108.8(2) ?
C19 C10 C5 . . 113.4(2) ?
C1 C10 C9 . . 109.1(2) ?
C19 C10 C9 . . 110.4(2) ?
C5 C10 C9 . . 104.8(2) ?
C9 C11 C12 . . 113.7(2) ?
C9 C11 H11A . . 108.8 ?
C12 C11 H11A . . 108.8 ?
C9 C11 H11B . . 108.8 ?
C12 C11 H11B . . 108.8 ?
H11A C11 H11B . . 107.7 ?
C13 C12 C11 . . 114.7(2) ?
C13 C12 H12A . . 108.6 ?
C11 C12 H12A . . 108.6 ?
C13 C12 H12B . . 108.6 ?
C11 C12 H12B . . 108.6 ?
H12A C12 H12B . . 107.6 ?
C12 C13 C18 . . 111.0(2) ?
C12 C13 C17 . . 116.0(2) ?
C18 C13 C17 . . 108.2(2) ?
C12 C13 C14 . . 109.3(2) ?
C18 C13 C14 . . 110.4(2) ?
C17 C13 C14 . . 101.6(2) ?
C8 C14 C15 . . 117.7(2) ?
C8 C14 C31 . . 107.8(2) ?
C15 C14 C31 . . 106.4(2) ?
C8 C14 C13 . . 110.4(2) ?
C15 C14 C13 . . 101.7(2) ?
C31 C14 C13 . . 112.7(2) ?
C14 C15 C16 . . 103.6(2) ?
C14 C15 H15A . . 111.0 ?
C16 C15 H15A . . 111.0 ?
C14 C15 H15B . . 111.0 ?
C16 C15 H15B . . 111.0 ?
H15A C15 H15B . . 109.0 ?
C15 C16 C17 . . 107.1(2) ?
C15 C16 H16A . . 110.3 ?
C17 C16 H16A . . 110.3 ?
C15 C16 H16B . . 110.3 ?
C17 C16 H16B . . 110.3 ?
H16A C16 H16B . . 108.6 ?
C20 C17 C13 . . 120.2(2) ?
C20 C17 C16 . . 111.8(2) ?
C13 C17 C16 . . 103.1(2) ?
C20 C17 H17 . . 107.0 ?
C13 C17 H17 . . 107.0 ?
C16 C17 H17 . . 107.0 ?
C13 C18 H18A . . 109.5 ?
C13 C18 H18B . . 109.5 ?
H18A C18 H18B . . 109.5 ?
C13 C18 H18C . . 109.5 ?
H18A C18 H18C . . 109.5 ?
H18B C18 H18C . . 109.5 ?
C10 C19 H19A . . 109.5 ?
C10 C19 H19B . . 109.5 ?
H19A C19 H19B . . 109.5 ?
C10 C19 H19C . . 109.5 ?
H19A C19 H19C . . 109.5 ?
H19B C19 H19C . . 109.5 ?
C21 C20 C22 . . 110.7(2) ?
C21 C20 C17 . . 113.0(2) ?
C22 C20 C17 . . 109.1(2) ?
C21 C20 H20 . . 108.0 ?
C22 C20 H20 . . 108.0 ?
C17 C20 H20 . . 108.0 ?
C20 C21 H21A . . 109.5 ?
C20 C21 H21B . . 109.5 ?
H21A C21 H21B . . 109.5 ?
C20 C21 H21C . . 109.5 ?
H21A C21 H21C . . 109.5 ?
H21B C21 H21C . . 109.5 ?
C23 C22 C20 . . 115.0(3) ?
C23 C22 H22A . . 108.5 ?
C20 C22 H22A . . 108.5 ?
C23 C22 H22B . . 108.5 ?
C20 C22 H22B . . 108.5 ?
H22A C22 H22B . . 107.5 ?
C22 C23 C24 . . 114.5(3) ?
C22 C23 H23A . . 108.6 ?
C24 C23 H23A . . 108.6 ?
C22 C23 H23B . . 108.6 ?
C24 C23 H23B . . 108.6 ?
H23A C23 H23B . . 107.6 ?
C25 C24 C28 . . 109.8(3) ?
C25 C24 C23 . . 113.8(3) ?
C28 C24 C23 . . 109.8(3) ?
C25 C24 H24 . . 107.7 ?
C28 C24 H24 . . 107.7 ?
C23 C24 H24 . . 107.7 ?
C26 C25 C27 . . 121.5(4) ?
C26 C25 C24 . . 120.1(4) ?
C27 C25 C24 . . 118.3(3) ?
C25 C26 H26A . . 120.0 ?
C25 C26 H26B . . 120.0 ?
H26A C26 H26B . . 120.0 ?
C25 C27 H27A . . 109.5 ?
C25 C27 H27B . . 109.5 ?
H27A C27 H27B . . 109.5 ?
C25 C27 H27C . . 109.5 ?
H27A C27 H27C . . 109.5 ?
H27B C27 H27C . . 109.5 ?
C24 C28 H28A . . 109.5 ?
C24 C28 H28B . . 109.5 ?
H28A C28 H28B . . 109.5 ?
C24 C28 H28C . . 109.5 ?
H28A C28 H28C . . 109.5 ?
H28B C28 H28C . . 109.5 ?
C4 C29 H29A . . 109.5 ?
C4 C29 H29B . . 109.5 ?
H29A C29 H29B . . 109.5 ?
C4 C29 H29C . . 109.5 ?
H29A C29 H29C . . 109.5 ?
H29B C29 H29C . . 109.5 ?
C4 C30 H30A . . 109.5 ?
C4 C30 H30B . . 109.5 ?
H30A C30 H30B . . 109.5 ?
C4 C30 H30C . . 109.5 ?
H30A C30 H30C . . 109.5 ?
H30B C30 H30C . . 109.5 ?
C14 C31 H31A . . 109.5 ?
C14 C31 H31B . . 109.5 ?
H31A C31 H31B . . 109.5 ?
C14 C31 H31C . . 109.5 ?
H31A C31 H31C . . 109.5 ?
H31B C31 H31C . . 109.5 ?

loop_
_geom_bond_atom_site_label_1
_geom_bond_atom_site_label_2
_geom_bond_site_symmetry_2
_geom_bond_distance
_geom_bond_publ_flag
O1 C3 . 1.220(4) ?
C1 C2 . 1.532(4) ?
C1 C10 . 1.533(4) ?
C1 H1A . 0.9900 ?
C1 H1B . 0.9900 ?
C2 C3 . 1.499(4) ?
C2 H2A . 0.9900 ?
C2 H2B . 0.9900 ?
C3 C4 . 1.524(4) ?
C4 C29 . 1.533(4) ?
C4 C30 . 1.551(4) ?
C4 C5 . 1.568(4) ?
C5 C6 . 1.539(4) ?
C5 C10 . 1.556(4) ?
C5 H5 . 1.0000 ?
C6 C7 . 1.499(4) ?
C6 H6A . 0.9900 ?
C6 H6B . 0.9900 ?
C7 C8 . 1.330(4) ?
C7 H7 . 0.9500 ?
C8 C9 . 1.523(4) ?
C8 C14 . 1.530(4) ?
C9 C11 . 1.534(4) ?
C9 C10 . 1.559(4) ?
C9 H9 . 1.0000 ?
C10 C19 . 1.542(4) ?
C11 C12 . 1.554(4) ?
C11 H11A . 0.9900 ?
C11 H11B . 0.9900 ?
C12 C13 . 1.542(4) ?
C12 H12A . 0.9900 ?
C12 H12B . 0.9900 ?
C13 C18 . 1.544(4) ?
C13 C17 . 1.552(4) ?
C13 C14 . 1.557(4) ?
C14 C15 . 1.539(4) ?
C14 C31 . 1.541(4) ?
C15 C16 . 1.556(4) ?
C15 H15A . 0.9900 ?
C15 H15B . 0.9900 ?
C16 C17 . 1.561(4) ?
C16 H16A . 0.9900 ?
C16 H16B . 0.9900 ?
C17 C20 . 1.540(4) ?
C17 H17 . 1.0000 ?
C18 H18A . 0.9800 ?
C18 H18B . 0.9800 ?
C18 H18C . 0.9800 ?
C19 H19A . 0.9800 ?
C19 H19B . 0.9800 ?
C19 H19C . 0.9800 ?
C20 C21 . 1.532(4) ?
C20 C22 . 1.538(4) ?
C20 H20 . 1.0000 ?
C21 H21A . 0.9800 ?
C21 H21B . 0.9800 ?
C21 H21C . 0.9800 ?
C22 C23 . 1.530(4) ?
C22 H22A . 0.9900 ?
C22 H22B . 0.9900 ?
C23 C24 . 1.538(5) ?
C23 H23A . 0.9900 ?
C23 H23B . 0.9900 ?
C24 C25 . 1.499(5) ?
C24 C28 . 1.536(4) ?
C24 H24 . 1.0000 ?
C25 C26 . 1.333(6) ?
C25 C27 . 1.492(5) ?
C26 H26A . 0.9500 ?
C26 H26B . 0.9500 ?
C27 H27A . 0.9800 ?
C27 H27B . 0.9800 ?
C27 H27C . 0.9800 ?
C28 H28A . 0.9800 ?
C28 H28B . 0.9800 ?
C28 H28C . 0.9800 ?
C29 H29A . 0.9800 ?
C29 H29B . 0.9800 ?
C29 H29C . 0.9800 ?
C30 H30A . 0.9800 ?
C30 H30B . 0.9800 ?
C30 H30C . 0.9800 ?
C31 H31A . 0.9800 ?
C31 H31B . 0.9800 ?
C31 H31C . 0.9800 ?

loop_
_geom_hbond_atom_site_label_D
_geom_hbond_atom_site_label_H
_geom_hbond_atom_site_label_A
_geom_hbond_site_symmetry_A
_geom_hbond_distance_DH
_geom_hbond_distance_HA
_geom_hbond_distance_DA
_geom_hbond_angle_DHA
C16 H16A O1 4_656 0.99 2.55 3.528(4) 169

loop_
_geom_torsion_atom_site_label_1
_geom_torsion_atom_site_label_2
_geom_torsion_atom_site_label_3
_geom_torsion_atom_site_label_4
_geom_torsion_site_symmetry_1
_geom_torsion_site_symmetry_2
_geom_torsion_site_symmetry_3
_geom_torsion_site_symmetry_4
_geom_torsion
_geom_torsion_publ_flag
C10 C1 C2 C3 . . . . -60.6(3) ?
C1 C2 C3 O1 . . . . -123.0(3) ?
C1 C2 C3 C4 . . . . 56.2(3) ?
O1 C3 C4 C29 . . . . 14.7(4) ?
C2 C3 C4 C29 . . . . -164.5(2) ?
O1 C3 C4 C30 . . . . -101.4(3) ?
C2 C3 C4 C30 . . . . 79.4(3) ?
O1 C3 C4 C5 . . . . 133.9(3) ?
C2 C3 C4 C5 . . . . -45.3(3) ?
C3 C4 C5 C6 . . . . 170.2(2) ?
C29 C4 C5 C6 . . . . -70.6(3) ?
C30 C4 C5 C6 . . . . 50.7(3) ?
C3 C4 C5 C10 . . . . 39.9(3) ?
C29 C4 C5 C10 . . . . 159.1(3) ?
C30 C4 C5 C10 . . . . -79.6(3) ?
C10 C5 C6 C7 . . . . -46.4(3) ?
C4 C5 C6 C7 . . . . 179.1(2) ?
C5 C6 C7 C8 . . . . 13.1(4) ?
C6 C7 C8 C9 . . . . -1.8(4) ?
C6 C7 C8 C14 . . . . 175.2(3) ?
C7 C8 C9 C11 . . . . 154.0(3) ?
C14 C8 C9 C11 . . . . -23.2(3) ?
C7 C8 C9 C10 . . . . 24.2(4) ?
C14 C8 C9 C10 . . . . -153.0(2) ?
C2 C1 C10 C19 . . . . -70.5(3) ?
C2 C1 C10 C5 . . . . 54.3(3) ?
C2 C1 C10 C9 . . . . 168.1(3) ?
C6 C5 C10 C1 . . . . -176.6(2) ?
C4 C5 C10 C1 . . . . -44.9(3) ?
C6 C5 C10 C19 . . . . -53.6(3) ?
C4 C5 C10 C19 . . . . 78.1(3) ?
C6 C5 C10 C9 . . . . 66.9(3) ?
C4 C5 C10 C9 . . . . -161.5(2) ?
C8 C9 C10 C1 . . . . -171.0(2) ?
C11 C9 C10 C1 . . . . 60.5(3) ?
C8 C9 C10 C19 . . . . 67.7(3) ?
C11 C9 C10 C19 . . . . -60.7(3) ?
C8 C9 C10 C5 . . . . -54.7(3) ?
C11 C9 C10 C5 . . . . 176.9(2) ?
C8 C9 C11 C12 . . . . 53.3(3) ?
C10 C9 C11 C12 . . . . -178.2(2) ?
C9 C11 C12 C13 . . . . -23.7(4) ?
C11 C12 C13 C18 . . . . 88.7(3) ?
C11 C12 C13 C17 . . . . -147.3(2) ?
C11 C12 C13 C14 . . . . -33.2(3) ?
C7 C8 C14 C15 . . . . 32.7(4) ?
C9 C8 C14 C15 . . . . -150.2(2) ?
C7 C8 C14 C31 . . . . -87.6(3) ?
C9 C8 C14 C31 . . . . 89.5(3) ?
C7 C8 C14 C13 . . . . 148.8(3) ?
C9 C8 C14 C13 . . . . -34.0(3) ?
C12 C13 C14 C8 . . . . 63.0(3) ?
C18 C13 C14 C8 . . . . -59.3(3) ?
C17 C13 C14 C8 . . . . -173.9(2) ?
C12 C13 C14 C15 . . . . -171.2(2) ?
C18 C13 C14 C15 . . . . 66.5(3) ?
C17 C13 C14 C15 . . . . -48.2(2) ?
C12 C13 C14 C31 . . . . -57.7(3) ?
C18 C13 C14 C31 . . . . -180.0(2) ?
C17 C13 C14 C31 . . . . 65.4(3) ?
C8 C14 C15 C16 . . . . 159.4(2) ?
C31 C14 C15 C16 . . . . -79.6(2) ?
C13 C14 C15 C16 . . . . 38.6(3) ?
C14 C15 C16 C17 . . . . -14.9(3) ?
C12 C13 C17 C20 . . . . -78.1(3) ?
C18 C13 C17 C20 . . . . 47.3(3) ?
C14 C13 C17 C20 . . . . 163.5(2) ?
C12 C13 C17 C16 . . . . 156.6(2) ?
C18 C13 C17 C16 . . . . -78.0(2) ?
C14 C13 C17 C16 . . . . 38.2(2) ?
C15 C16 C17 C20 . . . . -145.2(2) ?
C15 C16 C17 C13 . . . . -14.6(3) ?
C13 C17 C20 C21 . . . . 52.2(3) ?
C16 C17 C20 C21 . . . . 173.3(2) ?
C13 C17 C20 C22 . . . . 175.7(2) ?
C16 C17 C20 C22 . . . . -63.2(3) ?
C21 C20 C22 C23 . . . . -49.9(3) ?
C17 C20 C22 C23 . . . . -174.8(2) ?
C20 C22 C23 C24 . . . . -178.6(3) ?
C22 C23 C24 C25 . . . . 65.2(4) ?
C22 C23 C24 C28 . . . . -171.3(3) ?
C28 C24 C25 C26 . . . . 98.2(5) ?
C23 C24 C25 C26 . . . . -138.3(4) ?
C28 C24 C25 C27 . . . . -78.8(4) ?
C23 C24 C25 C27 . . . . 44.7(4) ?

loop_
_cod_related_entry_id
_cod_related_entry_database
_cod_related_entry_code
1 ChemSpider 24744486
